data_2008620
loop_
_publ_author_name
'Dalhus, Bj\/orn'
'G\"orbitz, Carl Henrik'

_publ_section_title
;
 <small>DL</small>-Aminophenylacetic acid
;
_journal_issue 6
_journal_name_full 'Acta Crystallographica Section C'
_journal_page_first IUC9900061
_journal_paper_doi 10.1107/S0108270199099291
_journal_volume 55
_journal_year 1999
_chemical_formula_sum 'C8 H9 N O2'
_chemical_formula_weight 151.16
_chemical_name_common 'DL-aminophenyl acetic acid'
_chemical_name_systematic
;
DL-2-amino-2-phenyl ethanoic acid
;
_space_group_IT_number 14
_symmetry_cell_setting monoclinic
_symmetry_space_group_name_Hall '-P 2ybc'
_symmetry_space_group_name_H-M 'P 1 21/c 1'
_audit_creation_method SHELXL
_cell_angle_alpha 90.00
_cell_angle_beta 97.9520(10)
_cell_angle_gamma 90.00
_cell_formula_units_Z 4
_cell_length_a 15.7794(4)
_cell_length_b 4.8525(2)
_cell_length_c 9.8771(3)
_cell_measurement_reflns_used 3540
_cell_measurement_temperature 150(2)
_cell_measurement_theta_max 40.31
_cell_measurement_theta_min 2.61
_cell_volume 749.01(4)
_computing_cell_refinement 'SAINT (Siemens, 1995)'
_computing_data_collection 'SMART (Siemens, 1995)'
_computing_data_reduction 'SAINT (Siemens, 1995)'
_computing_structure_refinement 'SHELXTL (Sheldrick, 1994)'
_computing_structure_solution 'SHELXTL (Sheldrick, 1994)'
_diffrn_ambient_temperature 150(2)
_diffrn_measurement_device 'Siemens SMART CCD area-detector'
_diffrn_measurement_method \w
_diffrn_radiation_monochromator graphite
_diffrn_radiation_source 'fine-focus sealed tube'
_diffrn_radiation_type MoK\a
_diffrn_radiation_wavelength 0.71073
_diffrn_reflns_av_R_equivalents 0.047
_diffrn_reflns_av_sigmaI/netI 0.0617
_diffrn_reflns_limit_h_max 28
_diffrn_reflns_limit_h_min -28
_diffrn_reflns_limit_k_max 8
_diffrn_reflns_limit_k_min -7
_diffrn_reflns_limit_l_max 17
_diffrn_reflns_limit_l_min -17
_diffrn_reflns_number 10852
_diffrn_reflns_theta_max 40.31
_diffrn_reflns_theta_min 2.61
_exptl_absorpt_coefficient_mu 0.097
_exptl_absorpt_correction_T_max 0.995
_exptl_absorpt_correction_T_min 0.948
_exptl_absorpt_correction_type multi-scan
_exptl_absorpt_process_details '(SADABS; Sheldrick, 1996).'
_exptl_crystal_colour Colorless
_exptl_crystal_density_diffrn 1.340
_exptl_crystal_description Flake
_exptl_crystal_F_000 320
_exptl_crystal_size_max 0.55
_exptl_crystal_size_mid 0.30
_exptl_crystal_size_min 0.05
_refine_diff_density_max 0.463
_refine_diff_density_min -0.311
_refine_ls_extinction_method none
_refine_ls_goodness_of_fit_all 1.033
_refine_ls_goodness_of_fit_ref 1.110
_refine_ls_hydrogen_treatment mixed
_refine_ls_matrix_type full
_refine_ls_number_parameters 118
_refine_ls_number_reflns 4433
_refine_ls_number_restraints 0
_refine_ls_restrained_S_all 1.033
_refine_ls_R_factor_all 0.097
_refine_ls_R_factor_gt 0.058
_refine_ls_shift/esd_mean 0.000
_refine_ls_shift/su_max 0.001
_refine_ls_structure_factor_coef Fsqd
_refine_ls_weighting_details 'w = 1/[\s^2^(Fo^2^)+(0.0676P)^2^+0.1698P] where P = (Fo^2^+2Fc^2^)/3'
_refine_ls_weighting_scheme calc
_refine_ls_wR_factor_all 0.158
_refine_ls_wR_factor_ref 0.139
_reflns_number_gt 2978
_reflns_number_total 4433
_reflns_observed_criterion I>2\s(I)
_cod_data_source_file qa0123.cif
_cod_data_source_block QA0123
_cod_depositor_comments
;
The following automatic conversions were performed:

'_refine_ls_weighting_scheme' value 'calc w =
1/[\s^2^(Fo^2^)+(0.0676P)^2^+0.1698P] where P = (Fo^2^+2Fc^2^)/3' was
changed to 'calc'. New tag '_refine_ls_weighting_details' was
created. The value of the new tag was set to 'w =
1/[\s^2^(Fo^2^)+(0.0676P)^2^+0.1698P] where P = (Fo^2^+2Fc^2^)/3'.

Automatic conversion script
Id: cif_fix_values 3143 2015-03-26 13:38:13Z robertas 
;
_cod_original_sg_symbol_H-M 'P 21/c'
_cod_database_code 2008620

loop_
_symmetry_equiv_pos_as_xyz
'x, y, z'
'-x, y+1/2, -z+1/2'
'-x, -y, -z'
'x, -y-1/2, z-1/2'

loop_
_atom_site_aniso_label
_atom_site_aniso_U_11
_atom_site_aniso_U_22
_atom_site_aniso_U_33
_atom_site_aniso_U_12
_atom_site_aniso_U_13
_atom_site_aniso_U_23
O1 .0194(3) .0145(3) .0189(3) -.0024(2) .0046(2) -.0007(2)
O2 .0304(3) .0181(3) .0125(3) -.0002(3) .0038(2) -.0002(2)
N1 .0177(3) .0162(3) .0122(3) .0017(2) .0023(2) .0017(2)
C1 .0164(3) .0123(3) .0138(3) .0021(2) .0038(3) .0010(2)
C2 .0178(3) .0127(3) .0118(3) .0001(3) .0017(3) .0002(2)
C3 .0172(3) .0182(4) .0176(4) -.0035(3) .0006(3) .0032(3)
C4 .0269(5) .0386(7) .0318(6) -.0099(4) -.0016(4) -.0068(5)
C5 .0253(5) .0547(9) .0469(8) -.0158(6) -.0087(5) -.0003(7)
C6 .0165(4) .0503(8) .0538(8) -.0038(5) -.0005(5) .0125(7)
C7 .0198(4) .0490(8) .0536(8) .0072(5) .0060(5) -.0031(7)
C8 .0174(4) .0328(6) .0363(6) .0030(4) .0013(4) -.0074(4)

loop_
_atom_site_label
_atom_site_fract_x
_atom_site_fract_y
_atom_site_fract_z
_atom_site_U_iso_or_equiv
_atom_site_thermal_displace_type
_atom_site_calc_flag
_atom_site_refinement_flags
_atom_site_occupancy
_atom_site_disorder_group
_atom_site_type_symbol
O1 .43273(4) .31354(14) .17759(7) .01740(14) Uani d . 1 . O
O2 .37909(5) .04426(15) .00184(7) .02023(15) Uani d . 1 . O
N1 .40276(5) -.0536(2) .36610(8) .01533(14) Uani d . 1 . N
H1 .3957(10) .121(4) .4007(17) .030(4) Uiso d . 1 . H
H2 .3868(10) -.189(3) .4216(16) .025(4) Uiso d . 1 . H
H3 .4609(10) -.080(3) .3634(15) .022(3) Uiso d . 1 . H
C1 .39355(5) .1055(2) .12696(8) .01402(14) Uani d . 1 . C
C2 .35634(5) -.0933(2) .22539(8) .01414(14) Uani d . 1 . C
H4 .3663(2) -.277(3) .1975(4) .017 Uiso calc R 1 . H
C3 .26040(6) -.0523(2) .21792(9) .0179(2) Uani d . 1 . C
C4 .20611(8) -.2043(3) .12276(13) .0329(3) Uani d . 1 . C
H5 .2288(5) -.332(3) .0679(12) .040 Uiso calc R 1 . H
C5 .11737(9) -.1649(4) .1096(2) .0436(4) Uani d . 1 . C
H6 .0797(8) -.270(2) .0422(14) .052 Uiso calc R 1 . H
C6 .08303(7) .0234(3) .1922(2) .0407(3) Uani d . 1 . C
H7 .0203(12) .0511(7) .1829(2) .049 Uiso calc R 1 . H
C7 .13669(8) .1727(3) .2878(2) .0407(3) Uani d . 1 . C
H8 .1124(5) .304(3) .3474(13) .049 Uiso calc R 1 . H
C8 .22536(7) .1368(3) .29995(13) .0290(2) Uani d . 1 . C
H9 .2619(7) .2427(19) .3648(12) .035 Uiso calc R 1 . H

loop_
_atom_type_symbol
_atom_type_description
_atom_type_scat_dispersion_real
_atom_type_scat_dispersion_imag
_atom_type_scat_source
C C 0.0033 0.0016 'International Tables Vol C Tables 4.2.6.8 and 6.1.1.4'
H H 0.0000 0.0000 'International Tables Vol C Tables 4.2.6.8 and 6.1.1.4'
N N 0.0061 0.0033 'International Tables Vol C Tables 4.2.6.8 and 6.1.1.4'
O O 0.0106 0.0060 'International Tables Vol C Tables 4.2.6.8 and 6.1.1.4'

loop_
_geom_angle_atom_site_label_1
_geom_angle_atom_site_label_2
_geom_angle_atom_site_label_3
_geom_angle
C2 N1 H1 113.2(10)
C2 N1 H2 109.0(9)
H1 N1 H2 112.3(14)
C2 N1 H3 108.3(9)
H1 N1 H3 107.7(14)
H2 N1 H3 105.9(13)
O1 C1 O2 126.47(8)
O1 C1 C2 117.57(7)
O2 C1 C2 115.93(8)
N1 C2 C3 112.72(7)
N1 C2 C1 109.02(7)
C3 C2 C1 110.57(7)
N1 C2 H4 108.13(4)
C3 C2 H4 108.13(5)
C1 C2 H4 108.13(4)
C8 C3 C4 119.12(10)
C8 C3 C2 122.21(8)
C4 C3 C2 118.65(9)
C3 C4 C5 120.22(13)
C3 C4 H5 119.89(7)
C5 C4 H5 119.89(9)
C6 C5 C4 120.22(12)
C6 C5 H6 119.89(7)
C4 C5 H6 119.89(9)
C7 C6 C5 119.71(11)
C7 C6 H7 120.15(8)
C5 C6 H7 120.15(7)
C6 C7 C8 120.28(13)
C6 C7 H8 119.86(8)
C8 C7 H8 119.86(8)
C3 C8 C7 120.44(11)
C3 C8 H9 119.78(6)
C7 C8 H9 119.78(8)

loop_
_geom_bond_atom_site_label_1
_geom_bond_atom_site_label_2
_geom_bond_site_symmetry_2
_geom_bond_distance
_geom_bond_publ_flag
O1 C1 . 1.2510(10) ?
O2 C1 . 1.2610(10) ?
N1 C2 . 1.4910(10) ?
N1 H1 . .93(2) ?
N1 H2 . .91(2) ?
N1 H3 . .931(15) ?
C1 C2 . 1.5420(10) ?
C2 C3 . 1.5190(10) ?
C2 H4 . .954(14) ?
C3 C8 . 1.389(2) ?
C3 C4 . 1.3920(10) ?
C4 C5 . 1.402(2) ?
C4 H5 . .93(2) ?
C5 C6 . 1.384(3) ?
C5 H6 . .97(2) ?
C6 C7 . 1.383(2) ?
C6 H7 . .99(2) ?
C7 C8 . 1.399(2) ?
C7 H8 . .98(2) ?
C8 H9 . .95(2) ?

loop_
_geom_torsion_atom_site_label_1
_geom_torsion_atom_site_label_2
_geom_torsion_atom_site_label_3
_geom_torsion_atom_site_label_4
_geom_torsion
O1 C1 C2 N1 -21.55(10)
O2 C1 C2 N1 160.30(7)
O1 C1 C2 C3 102.90(9)
O2 C1 C2 C3 -75.25(10)
N1 C2 C3 C8 33.50(10)
C1 C2 C3 C8 -88.85(11)
N1 C2 C3 C4 -148.40(10)
C1 C2 C3 C4 89.29(11)
C8 C3 C4 C5 0.5(2)
C2 C3 C4 C5 -177.75(11)
C3 C4 C5 C6 -0.7(2)
C4 C5 C6 C7 0.0(2)
C5 C6 C7 C8 0.9(2)
C4 C3 C8 C7 0.4(2)
C2 C3 C8 C7 178.59(11)
C6 C7 C8 C3 -1.1(2)

loop_
_cod_related_entry_id
_cod_related_entry_database
_cod_related_entry_code
1 ChemSpider 3732
